data_4127545
loop_
_publ_author_name
'Farrell, Jeffrey M.'
'M\"utzel, Carina'
'Bialas, David'
'Rudolf, Maximilian'
'Menekse, Kaan'
'Krause, Ana-Maria'
'Stolte, Matthias'
'W\"urthner, Frank'

_publ_section_title
;
 Tunable Low-LUMO Boron-Doped Polycyclic Aromatic Hydrocarbons by General
 One-Pot C-H Borylations.
;
_journal_issue 22
_journal_name_full 'Journal of the American Chemical Society'
_journal_page_first 9096
_journal_page_last 9104
_journal_paper_doi 10.1021/jacs.9b04675
_journal_volume 141
_journal_year 2019
_chemical_formula_moiety 'C48 H40 B2'
_chemical_formula_sum 'C48 H40 B2'
_chemical_formula_weight 638.42
_space_group_crystal_system monoclinic
_space_group_IT_number 14
_space_group_name_Hall '-P 2yn'
_space_group_name_H-M_alt 'P 1 21/n 1'
_symmetry_space_group_name_Hall '-P 2yn'
_symmetry_space_group_name_H-M 'P 1 21/n 1'
_atom_sites_solution_hydrogens geom
_audit_creation_method SHELXL-2016/6
_cell_angle_alpha 90
_cell_angle_beta 95.270(2)
_cell_angle_gamma 90
_cell_formula_units_Z 2
_cell_length_a 9.4061(5)
_cell_length_b 11.8145(7)
_cell_length_c 15.8718(9)
_cell_measurement_reflns_used 9868
_cell_measurement_temperature 100(2)
_cell_measurement_theta_max 72.12
_cell_measurement_theta_min 4.67
_cell_volume 1756.35(17)
_computing_cell_refinement 'Bruker SAINT'
_computing_data_collection 'Bruker APEX3'
_computing_data_reduction 'Bruker SAINT'
_computing_molecular_graphics 'Bruker SHELXTL'
_computing_publication_material 'Bruker SHELXTL'
_computing_structure_refinement 'SHELXL-2016/6 (Sheldrick, 2016)'
_computing_structure_solution 'SHELXS-97 (Sheldrick 2008)'
_diffrn_ambient_temperature 100(2)
_diffrn_measured_fraction_theta_full 1.000
_diffrn_measured_fraction_theta_max 0.999
_diffrn_measurement_device_type Bruker-Kappa-D8Quest_Photon100
_diffrn_measurement_method omega_and_phi_scan
_diffrn_radiation_type CuK\a
_diffrn_radiation_wavelength 1.54178
_diffrn_reflns_av_R_equivalents 0.0394
_diffrn_reflns_av_unetI/netI 0.0200
_diffrn_reflns_Laue_measured_fraction_full 1.000
_diffrn_reflns_Laue_measured_fraction_max 0.999
_diffrn_reflns_limit_h_max 11
_diffrn_reflns_limit_h_min -11
_diffrn_reflns_limit_k_max 14
_diffrn_reflns_limit_k_min -12
_diffrn_reflns_limit_l_max 19
_diffrn_reflns_limit_l_min -19
_diffrn_reflns_number 28092
_diffrn_reflns_point_group_measured_fraction_full 1.000
_diffrn_reflns_point_group_measured_fraction_max 0.999
_diffrn_reflns_theta_full 67.679
_diffrn_reflns_theta_max 72.214
_diffrn_reflns_theta_min 4.673
_diffrn_source Cu/K(alpha)_ImuS_Microsource
_exptl_absorpt_coefficient_mu 0.504
_exptl_absorpt_correction_T_max 0.7536
_exptl_absorpt_correction_T_min 0.6995
_exptl_absorpt_correction_type multi-scan
_exptl_absorpt_process_details Bruker-SADABS
_exptl_crystal_colour red
_exptl_crystal_density_diffrn 1.207
_exptl_crystal_description block
_exptl_crystal_F_000 676
_exptl_crystal_size_max 0.168
_exptl_crystal_size_mid 0.094
_exptl_crystal_size_min 0.082
_refine_diff_density_max 0.260
_refine_diff_density_min -0.203
_refine_diff_density_rms 0.042
_refine_ls_extinction_method none
_refine_ls_goodness_of_fit_ref 1.034
_refine_ls_hydrogen_treatment constr
_refine_ls_matrix_type full
_refine_ls_number_parameters 229
_refine_ls_number_reflns 3467
_refine_ls_number_restraints 0
_refine_ls_restrained_S_all 1.034
_refine_ls_R_factor_all 0.0465
_refine_ls_R_factor_gt 0.0419
_refine_ls_shift/su_max 0.000
_refine_ls_shift/su_mean 0.000
_refine_ls_structure_factor_coef Fsqd
_refine_ls_weighting_details 'w=1/[\s^2^(Fo^2^)+(0.0606P)^2^+0.6113P] where P=(Fo^2^+2Fc^2^)/3'
_refine_ls_weighting_scheme calc
_refine_ls_wR_factor_gt 0.1082
_refine_ls_wR_factor_ref 0.1130
_reflns_Friedel_coverage 0.000
_reflns_number_gt 3116
_reflns_number_total 3467
_reflns_threshold_expression 'I > 2\s(I)'
_cod_data_source_file ja9b04675_si_005.cif
_cod_data_source_block CM064_a
_cod_database_code 4127545
_shelx_shelxl_version_number 2016/6
_shelx_space_group_comment
;
The symmetry employed for this shelxl refinement is uniquely defined
by the following loop, which should always be used as a source of
symmetry information in preference to the above space-group names.
They are only intended as comments.
;

loop_
_space_group_symop_operation_xyz
'x, y, z'
'-x+1/2, y+1/2, -z+1/2'
'-x, -y, -z'
'x-1/2, -y-1/2, z-1/2'

loop_
_atom_site_label
_atom_site_type_symbol
_atom_site_fract_x
_atom_site_fract_y
_atom_site_fract_z
_atom_site_U_iso_or_equiv
_atom_site_adp_type
_atom_site_occupancy
_atom_site_site_symmetry_order
_atom_site_calc_flag
_atom_site_refinement_flags_posn
_atom_site_refinement_flags_adp
B1 B 0.70912(14) 0.70317(11) 0.39521(8) 0.0189(3) Uani 1 1 d . .
C1 C 0.56989(12) 0.77861(10) 0.38511(7) 0.0195(3) Uani 1 1 d . .
C2 C 0.43431(13) 0.72827(11) 0.37487(7) 0.0223(3) Uani 1 1 d . .
C3 C 0.31186(14) 0.79536(12) 0.36637(8) 0.0280(3) Uani 1 1 d . .
H3 H 0.221024 0.759888 0.357937 0.034 Uiso 1 1 calc R U
C4 C 0.31927(15) 0.91275(13) 0.36991(8) 0.0309(3) Uani 1 1 d . .
C5 C 0.45398(16) 0.96226(11) 0.38129(8) 0.0307(3) Uani 1 1 d . .
H5 H 0.461301 1.042368 0.384572 0.037 Uiso 1 1 calc R U
C6 C 0.57839(14) 0.89754(11) 0.38800(7) 0.0249(3) Uani 1 1 d . .
C7 C 0.41959(14) 0.60105(11) 0.37468(9) 0.0295(3) Uani 1 1 d . .
H7A H 0.415831 0.574064 0.432816 0.044 Uiso 1 1 calc R U
H7B H 0.501753 0.567059 0.350497 0.044 Uiso 1 1 calc R U
H7C H 0.331610 0.579432 0.340594 0.044 Uiso 1 1 calc R U
C8 C 0.18422(18) 0.98301(17) 0.36214(10) 0.0485(4) Uani 1 1 d . .
H8A H 0.126331 0.962946 0.309770 0.073 Uiso 1 1 calc R U
H8B H 0.209156 1.063499 0.360916 0.073 Uiso 1 1 calc R U
H8C H 0.129705 0.968111 0.410689 0.073 Uiso 1 1 calc R U
C9 C 0.72213(16) 0.95459(12) 0.39787(10) 0.0358(3) Uani 1 1 d . .
H9A H 0.766145 0.950288 0.344342 0.054 Uiso 1 1 calc R U
H9B H 0.783530 0.916479 0.442386 0.054 Uiso 1 1 calc R U
H9C H 0.710268 1.034117 0.413310 0.054 Uiso 1 1 calc R U
C10 C 0.79522(12) 0.66842(10) 0.32100(7) 0.0199(2) Uani 1 1 d . .
C11 C 0.76547(13) 0.71233(10) 0.23332(7) 0.0209(3) Uani 1 1 d . .
C12 C 0.63261(13) 0.69524(10) 0.18815(8) 0.0223(3) Uani 1 1 d . .
H12 H 0.558011 0.660043 0.215038 0.027 Uiso 1 1 calc R U
C13 C 0.60866(14) 0.72917(11) 0.10446(8) 0.0256(3) Uani 1 1 d . .
H13 H 0.519397 0.713850 0.073565 0.031 Uiso 1 1 calc R U
C14 C 0.71467(15) 0.78551(11) 0.06550(8) 0.0285(3) Uani 1 1 d . .
H14 H 0.697456 0.809918 0.008446 0.034 Uiso 1 1 calc R U
C15 C 0.84523(15) 0.80581(12) 0.11024(9) 0.0311(3) Uani 1 1 d . .
H15 H 0.917306 0.845590 0.084224 0.037 Uiso 1 1 calc R U
C16 C 0.87143(14) 0.76818(11) 0.19324(8) 0.0268(3) Uani 1 1 d . .
H16 H 0.962404 0.780598 0.222994 0.032 Uiso 1 1 calc R U
C17 C 0.90515(12) 0.59432(10) 0.33677(7) 0.0198(2) Uani 1 1 d . .
H17 H 0.956326 0.573179 0.290332 0.024 Uiso 1 1 calc R U
C18 C 0.95103(12) 0.54467(10) 0.41865(7) 0.0184(2) Uani 1 1 d . .
C19 C 1.06320(12) 0.46338(9) 0.42669(7) 0.0179(2) Uani 1 1 d . .
C20 C 1.12411(12) 0.41764(10) 0.35490(7) 0.0198(2) Uani 1 1 d . .
H20 H 1.089354 0.442445 0.299898 0.024 Uiso 1 1 calc R U
C21 C 1.23131(13) 0.33896(10) 0.36331(8) 0.0213(3) Uani 1 1 d . .
H21 H 1.268616 0.308740 0.314429 0.026 Uiso 1 1 calc R U
C22 C 1.28632(12) 0.30280(10) 0.44433(8) 0.0201(2) Uani 1 1 d . .
H22 H 1.363656 0.250790 0.449357 0.024 Uiso 1 1 calc R U
C23 C 1.23051(12) 0.34115(9) 0.51694(7) 0.0188(2) Uani 1 1 d . .
C24 C 0.88572(12) 0.57930(10) 0.49153(7) 0.0178(2) Uani 1 1 d . .

loop_
_atom_site_aniso_label
_atom_site_aniso_U_11
_atom_site_aniso_U_22
_atom_site_aniso_U_33
_atom_site_aniso_U_23
_atom_site_aniso_U_13
_atom_site_aniso_U_12
B1 0.0191(6) 0.0171(6) 0.0204(6) 0.0005(5) 0.0010(5) -0.0034(5)
C1 0.0234(6) 0.0217(6) 0.0133(5) 0.0008(4) 0.0018(4) 0.0013(4)
C2 0.0232(6) 0.0286(6) 0.0152(5) 0.0001(4) 0.0024(4) 0.0002(5)
C3 0.0238(6) 0.0428(8) 0.0172(6) 0.0018(5) 0.0016(5) 0.0043(5)
C4 0.0350(7) 0.0417(8) 0.0158(6) 0.0005(5) 0.0019(5) 0.0160(6)
C5 0.0474(8) 0.0236(6) 0.0207(6) 0.0006(5) 0.0005(5) 0.0100(6)
C6 0.0342(7) 0.0221(6) 0.0180(6) 0.0016(4) 0.0006(5) 0.0010(5)
C7 0.0271(6) 0.0294(7) 0.0322(7) -0.0005(5) 0.0028(5) -0.0076(5)
C8 0.0475(9) 0.0624(11) 0.0350(8) -0.0010(7) 0.0000(7) 0.0316(8)
C9 0.0431(8) 0.0241(7) 0.0389(8) 0.0020(6) -0.0025(6) -0.0080(6)
C10 0.0204(5) 0.0209(6) 0.0181(6) 0.0010(4) 0.0001(4) -0.0025(4)
C11 0.0239(6) 0.0211(6) 0.0180(6) 0.0004(4) 0.0038(5) 0.0049(4)
C12 0.0233(6) 0.0234(6) 0.0203(6) 0.0005(5) 0.0026(5) 0.0036(5)
C13 0.0271(6) 0.0281(6) 0.0211(6) -0.0008(5) -0.0006(5) 0.0109(5)
C14 0.0356(7) 0.0331(7) 0.0173(6) 0.0066(5) 0.0059(5) 0.0165(6)
C15 0.0303(7) 0.0360(7) 0.0285(7) 0.0111(6) 0.0107(5) 0.0078(6)
C16 0.0236(6) 0.0313(7) 0.0258(6) 0.0052(5) 0.0031(5) 0.0030(5)
C17 0.0199(5) 0.0226(6) 0.0169(5) -0.0004(4) 0.0025(4) -0.0016(4)
C18 0.0179(5) 0.0195(5) 0.0175(5) 0.0008(4) 0.0002(4) -0.0039(4)
C19 0.0178(5) 0.0182(5) 0.0177(5) 0.0000(4) 0.0012(4) -0.0046(4)
C20 0.0210(5) 0.0217(6) 0.0165(5) 0.0017(4) 0.0010(4) -0.0025(4)
C21 0.0226(6) 0.0232(6) 0.0186(6) -0.0011(4) 0.0046(5) -0.0009(4)
C22 0.0186(5) 0.0200(5) 0.0215(6) 0.0003(4) 0.0016(4) -0.0010(4)
C23 0.0180(5) 0.0191(5) 0.0192(6) 0.0000(4) 0.0015(4) -0.0035(4)
C24 0.0172(5) 0.0186(5) 0.0175(5) 0.0002(4) 0.0001(4) -0.0042(4)

loop_
_atom_type_symbol
_atom_type_description
_atom_type_scat_dispersion_real
_atom_type_scat_dispersion_imag
_atom_type_scat_source
C C 0.0181 0.0091 'International Tables Vol C Tables 4.2.6.8 and 6.1.1.4'
H H 0.0000 0.0000 'International Tables Vol C Tables 4.2.6.8 and 6.1.1.4'
B B 0.0090 0.0039 'International Tables Vol C Tables 4.2.6.8 and 6.1.1.4'

loop_
_geom_angle_atom_site_label_1
_geom_angle_atom_site_label_2
_geom_angle_atom_site_label_3
_geom_angle
_geom_angle_site_symmetry_1
_geom_angle_site_symmetry_3
C10 B1 C23 114.98(10) . 3_766
C10 B1 C1 124.07(10) . .
C23 B1 C1 120.95(10) 3_766 .
C2 C1 C6 118.37(11) . .
C2 C1 B1 120.58(11) . .
C6 C1 B1 121.04(11) . .
C3 C2 C1 120.28(12) . .
C3 C2 C7 119.40(11) . .
C1 C2 C7 120.31(11) . .
C4 C3 C2 121.70(13) . .
C4 C3 H3 119.2 . .
C2 C3 H3 119.2 . .
C3 C4 C5 117.80(12) . .
C3 C4 C8 120.38(14) . .
C5 C4 C8 121.82(14) . .
C4 C5 C6 121.81(12) . .
C4 C5 H5 119.1 . .
C6 C5 H5 119.1 . .
C5 C6 C1 120.02(12) . .
C5 C6 C9 120.12(12) . .
C1 C6 C9 119.86(12) . .
C2 C7 H7A 109.5 . .
C2 C7 H7B 109.5 . .
H7A C7 H7B 109.5 . .
C2 C7 H7C 109.5 . .
H7A C7 H7C 109.5 . .
H7B C7 H7C 109.5 . .
C4 C8 H8A 109.5 . .
C4 C8 H8B 109.5 . .
H8A C8 H8B 109.5 . .
C4 C8 H8C 109.5 . .
H8A C8 H8C 109.5 . .
H8B C8 H8C 109.5 . .
C6 C9 H9A 109.5 . .
C6 C9 H9B 109.5 . .
H9A C9 H9B 109.5 . .
C6 C9 H9C 109.5 . .
H9A C9 H9C 109.5 . .
H9B C9 H9C 109.5 . .
C17 C10 C11 118.11(11) . .
C17 C10 B1 118.26(10) . .
C11 C10 B1 123.63(10) . .
C16 C11 C12 118.47(11) . .
C16 C11 C10 120.67(11) . .
C12 C11 C10 120.81(11) . .
C13 C12 C11 120.60(12) . .
C13 C12 H12 119.7 . .
C11 C12 H12 119.7 . .
C12 C13 C14 120.31(12) . .
C12 C13 H13 119.8 . .
C14 C13 H13 119.8 . .
C15 C14 C13 119.63(12) . .
C15 C14 H14 120.2 . .
C13 C14 H14 120.2 . .
C14 C15 C16 120.20(13) . .
C14 C15 H15 119.9 . .
C16 C15 H15 119.9 . .
C15 C16 C11 120.71(12) . .
C15 C16 H16 119.6 . .
C11 C16 H16 119.6 . .
C10 C17 C18 125.59(11) . .
C10 C17 H17 117.2 . .
C18 C17 H17 117.2 . .
C24 C18 C19 119.62(10) . .
C24 C18 C17 119.80(11) . .
C19 C18 C17 120.57(10) . .
C18 C19 C20 122.15(10) . .
C18 C19 C24 120.16(11) . 3_766
C20 C19 C24 117.63(10) . 3_766
C21 C20 C19 121.68(11) . .
C21 C20 H20 119.2 . .
C19 C20 H20 119.2 . .
C20 C21 C22 120.05(11) . .
C20 C21 H21 120.0 . .
C22 C21 H21 120.0 . .
C23 C22 C21 121.67(11) . .
C23 C22 H22 119.2 . .
C21 C22 H22 119.2 . .
C22 C23 C24 118.59(10) . 3_766
C22 C23 B1 120.20(11) . 3_766
C24 C23 B1 121.20(10) 3_766 3_766
C18 C24 C19 120.16(11) . 3_766
C18 C24 C23 119.62(10) . 3_766
C19 C24 C23 120.21(10) 3_766 3_766

loop_
_geom_bond_atom_site_label_1
_geom_bond_atom_site_label_2
_geom_bond_distance
_geom_bond_site_symmetry_2
B1 C10 1.5450(17) .
B1 C23 1.5477(17) 3_766
B1 C1 1.5800(17) .
C1 C2 1.4030(17) .
C1 C6 1.4078(17) .
C2 C3 1.3945(17) .
C2 C7 1.5094(18) .
C3 C4 1.390(2) .
C3 H3 0.9500 .
C4 C5 1.392(2) .
C4 C8 1.5131(19) .
C5 C6 1.3938(18) .
C5 H5 0.9500 .
C6 C9 1.5060(19) .
C7 H7A 0.9800 .
C7 H7B 0.9800 .
C7 H7C 0.9800 .
C8 H8A 0.9800 .
C8 H8B 0.9800 .
C8 H8C 0.9800 .
C9 H9A 0.9800 .
C9 H9B 0.9800 .
C9 H9C 0.9800 .
C10 C17 1.3604(17) .
C10 C11 1.4874(16) .
C11 C16 1.3963(17) .
C11 C12 1.3971(17) .
C12 C13 1.3859(17) .
C12 H12 0.9500 .
C13 C14 1.3903(19) .
C13 H13 0.9500 .
C14 C15 1.382(2) .
C14 H14 0.9500 .
C15 C16 1.3908(18) .
C15 H15 0.9500 .
C16 H16 0.9500 .
C17 C18 1.4547(16) .
C17 H17 0.9500 .
C18 C24 1.4190(16) .
C18 C19 1.4238(16) .
C19 C20 1.4277(16) .
C19 C24 1.4337(15) 3_766
C20 C21 1.3690(17) .
C20 H20 0.9500 .
C21 C22 1.4077(17) .
C21 H21 0.9500 .
C22 C23 1.3857(17) .
C22 H22 0.9500 .
C23 C24 1.4386(16) 3_766

loop_
_geom_torsion_atom_site_label_1
_geom_torsion_atom_site_label_2
_geom_torsion_atom_site_label_3
_geom_torsion_atom_site_label_4
_geom_torsion
_geom_torsion_site_symmetry_1
_geom_torsion_site_symmetry_4
C10 B1 C1 C2 93.91(14) . .
C23 B1 C1 C2 -86.41(14) 3_766 .
C10 B1 C1 C6 -87.50(14) . .
C23 B1 C1 C6 92.19(14) 3_766 .
C6 C1 C2 C3 1.09(16) . .
B1 C1 C2 C3 179.72(11) . .
C6 C1 C2 C7 -177.71(11) . .
B1 C1 C2 C7 0.93(16) . .
C1 C2 C3 C4 -1.70(18) . .
C7 C2 C3 C4 177.10(12) . .
C2 C3 C4 C5 0.77(18) . .
C2 C3 C4 C8 -178.82(12) . .
C3 C4 C5 C6 0.76(19) . .
C8 C4 C5 C6 -179.66(12) . .
C4 C5 C6 C1 -1.35(18) . .
C4 C5 C6 C9 178.31(12) . .
C2 C1 C6 C5 0.40(17) . .
B1 C1 C6 C5 -178.23(11) . .
C2 C1 C6 C9 -179.26(11) . .
B1 C1 C6 C9 2.11(17) . .
C23 B1 C10 C17 6.54(15) 3_766 .
C1 B1 C10 C17 -173.76(11) . .
C23 B1 C10 C11 -172.88(10) 3_766 .
C1 B1 C10 C11 6.83(18) . .
C17 C10 C11 C16 -56.86(16) . .
B1 C10 C11 C16 122.55(13) . .
C17 C10 C11 C12 120.89(13) . .
B1 C10 C11 C12 -59.69(16) . .
C16 C11 C12 C13 2.43(18) . .
C10 C11 C12 C13 -175.37(11) . .
C11 C12 C13 C14 -3.01(18) . .
C12 C13 C14 C15 1.15(19) . .
C13 C14 C15 C16 1.2(2) . .
C14 C15 C16 C11 -1.8(2) . .
C12 C11 C16 C15 -0.04(19) . .
C10 C11 C16 C15 177.76(12) . .
C11 C10 C17 C18 178.77(11) . .
B1 C10 C17 C18 -0.68(17) . .
C10 C17 C18 C24 -4.64(18) . .
C10 C17 C18 C19 176.76(11) . .
C24 C18 C19 C20 174.19(10) . .
C17 C18 C19 C20 -7.21(17) . .
C24 C18 C19 C24 -2.87(17) . 3_766
C17 C18 C19 C24 175.73(10) . 3_766
C18 C19 C20 C21 -179.57(11) . .
C24 C19 C20 C21 -2.44(16) 3_766 .
C19 C20 C21 C22 -1.29(17) . .
C20 C21 C22 C23 2.88(18) . .
C21 C22 C23 C24 -0.57(17) . 3_766
C21 C22 C23 B1 178.22(10) . 3_766
C19 C18 C24 C19 2.88(17) . 3_766
C17 C18 C24 C19 -175.74(10) . 3_766
C19 C18 C24 C23 -178.12(10) . 3_766
C17 C18 C24 C23 3.26(16) . 3_766
